data_2004927
loop_
_publ_author_name
'Bown, M.'
'Hockless, D. C. R.'

_publ_contact_author
;
Dr. David C. R. Hockless
Research School of Chemistry
Institute of Advanced Studies
Australian National University
Canberra
ACT 0200
Australia
;
_publ_section_title
;
 <i>trans</i>-Tetrakis(acetonitrile)dichlororuthenium(II),
 [RuCl~2~(MeCN)~4~]
;
_journal_issue 5
_journal_name_full 'Acta Crystallographica Section C'
_journal_page_first 1105
_journal_page_last 1106
_journal_paper_doi 10.1107/S0108270195015320
_journal_volume 52
_journal_year 1996
_chemical_formula_iupac '[Ru Cl2 (C2 H3 N)4]'
_chemical_formula_moiety 'C8 H12 Cl2 N4 Ru '
_chemical_formula_sum 'C8 H12 Cl2 N4 Ru'
_chemical_formula_weight 336.19
_space_group_IT_number 61
_symmetry_cell_setting orthorhombic
_symmetry_space_group_name_Hall '-P 2ac 2ab'
_symmetry_space_group_name_H-M 'P b c a'
_audit_creation_method 'from TEXRAY.INF file'
_cell_angle_alpha 90
_cell_angle_beta 90
_cell_angle_gamma 90
_cell_formula_units_Z 4
_cell_length_a 11.792(2)
_cell_length_b 8.563(2)
_cell_length_c 13.061(4)
_cell_measurement_reflns_used 25
_cell_measurement_temperature 296.0(10)
_cell_measurement_theta_max 17.0
_cell_measurement_theta_min 11.5
_cell_volume 1318.8(6)
_computing_cell_refinement 'MSC/AFC Diffractometer Control Software'
_computing_data_collection
;MSC/AFC Diffractometer Control Software (Molecular Structure Corporation,
 1991)
;
_computing_data_reduction 'TEXSAN (Molecular Structure Corporation, 1985)'
_computing_publication_material TEXSAN
_computing_structure_refinement TEXSAN
_computing_structure_solution 'PATTY, DIRDIF92 (Beurskens et al., 1992)'
_diffrn_ambient_temperature 296.0(10)
_diffrn_measurement_device AFC6S
_diffrn_measurement_method '\w/2\q scans'
_diffrn_radiation_monochromator graphite
_diffrn_radiation_source 'X-ray tube'
_diffrn_radiation_type MoK\a
_diffrn_radiation_wavelength 0.7107
_diffrn_reflns_av_R_equivalents 0.00
_diffrn_reflns_limit_h_max 14
_diffrn_reflns_limit_h_min 0
_diffrn_reflns_limit_k_max 10
_diffrn_reflns_limit_k_min 0
_diffrn_reflns_limit_l_max 0
_diffrn_reflns_limit_l_min -15
_diffrn_reflns_number 1377
_diffrn_reflns_theta_max 25.02
_diffrn_reflns_theta_min 2.00
_diffrn_standards_decay_% 0
_diffrn_standards_interval_count 150
_diffrn_standards_number 3
_exptl_absorpt_coefficient_mu 1.569
_exptl_absorpt_correction_T_max 1.000
_exptl_absorpt_correction_T_min 0.881
_exptl_absorpt_correction_type 'empirical, using azimuthal (\y) scan data (North, Phillips & Mathews, 1968)'
_exptl_absorpt_process_details psi-scan
_exptl_crystal_colour orange
_exptl_crystal_density_diffrn 1.693
_exptl_crystal_description block
_exptl_crystal_F_000 664.00
_exptl_crystal_size_max 0.20
_exptl_crystal_size_mid 0.20
_exptl_crystal_size_min 0.12
_refine_diff_density_max 0.28
_refine_diff_density_min -0.23
_refine_ls_extinction_method none
_refine_ls_goodness_of_fit_obs 1.577
_refine_ls_hydrogen_treatment refall
_refine_ls_matrix_type full
_refine_ls_number_parameters 94
_refine_ls_number_reflns 807
_refine_ls_number_restraints 0
_refine_ls_R_factor_obs 0.0208
_refine_ls_shift/esd_max 0.0070
_refine_ls_structure_factor_coef F
_refine_ls_weighting_details w=4F~o~^2^/[\s^2^(F~o~^2^)+(0.003F~o~^2^)^2^]
_refine_ls_weighting_scheme calc
_refine_ls_wR_factor_obs 0.0165
_reflns_number_observed 807
_reflns_number_total 1377
_reflns_observed_criterion I>3.00\s(I)
_cod_data_source_file ta1049.cif
_cod_data_source_block MXB12FINISH
_cod_depositor_comments
;
The following automatic conversions were performed:

'_refine_ls_weighting_scheme' value '
w=4F~o~^2^/[\s^2^(F~o~^2^)+(0.003F~o~^2^)^2^]' was changed to 'calc'.
New tag '_refine_ls_weighting_details' was created. The value of the
new tag was set to 'w=4F~o~^2^/[\s^2^(F~o~^2^)+(0.003F~o~^2^)^2^]'.

Automatic conversion script
Id: cif_fix_values 3143 2015-03-26 13:38:13Z robertas 
;
_cod_original_cell_volume 1318.8(10)
_cod_original_formula_sum 'C8 H12 Cl2 N4 Ru '
_cod_database_code 2004927

loop_
_symmetry_equiv_pos_as_xyz
'   +x,   +y,   +z'
'1/2+x,1/2-y,   -z'
'   -x,1/2+y,1/2-z'
'1/2-x,   -y,1/2+z'
'   -x,   -y,   -z'
'1/2-x,1/2+y,   +z'
'   +x,1/2-y,1/2+z'
'1/2+x,   +y,1/2-z'

loop_
_atom_site_aniso_label
_atom_site_aniso_U_11
_atom_site_aniso_U_22
_atom_site_aniso_U_33
_atom_site_aniso_U_12
_atom_site_aniso_U_13
_atom_site_aniso_U_23
Ru(1) 0.0298(2) 0.0284(2) 0.0377(2) 0.0012(2) 0.0020(2) 0.0058(2)
Cl(1) 0.0452(5) 0.0416(5) 0.0487(5) 0.0031(5) -0.0064(5) -0.0016(5)
N(1) 0.037(2) 0.033(2) 0.040(2) 0.001(2) -0.0020(10) 0.0040(10)
N(2) 0.037(2) 0.033(2) 0.039(2) 0.0010(10) 0.003(2) 0.003(2)
C(1) 0.038(2) 0.039(2) 0.040(2) -0.003(2) -0.003(2) 0.004(2)
C(2) 0.062(3) 0.036(3) 0.074(4) 0.000(3) -0.019(3) 0.014(3)
C(3) 0.040(2) 0.037(2) 0.038(2) -0.003(2) 0.000(2) -0.007(2)
C(4) 0.048(3) 0.060(3) 0.051(3) -0.017(3) 0.010(2) -0.006(2)

loop_
_atom_site_label
_atom_site_fract_x
_atom_site_fract_y
_atom_site_fract_z
_atom_site_U_iso_or_equiv
_atom_site_thermal_displace_type
Ru(1) .0 .0 .0 .03200(10) Uani
Cl(1) .06866(8) .12150(10) .15448(7) .0452(3) Uani
N(1) .0684(2) -0.2059(3) .0436(2) .0366(9) Uani
N(2) -0.1402(2) -.0682(3) .0768(2) .0363(9) Uani
C(1) .0955(3) -0.3246(4) .0714(3) .0390(10) Uani
C(2) .1287(4) -0.4784(6) .1094(4) .057(2) Uani
C(3) -0.2097(3) -0.1180(4) .1256(3) .0380(10) Uani
C(4) -0.2978(4) -0.1835(6) .1922(4) .0530(10) Uani
H(2a) .203(3) -0.481(5) .115(3) .080(10) Uiso
H(2b) .111(3) -0.545(4) .062(2) .040(10) Uiso
H(2c) .094(3) -0.504(5) .172(3) .100(10) Uiso
H(4a) -0.352(3) -0.248(5) .157(3) .080(10) Uiso
H(4b) -0.342(3) -0.105(4) .218(3) .090(10) Uiso
H(4c) -0.262(3) -0.241(5) .244(3) .100(10) Uiso

loop_
_atom_type_symbol
_atom_type_scat_dispersion_real
_atom_type_scat_dispersion_imag
_atom_type_scat_source
C 0.003 0.002
;
International Tables for Crystallography
(1992, Vol C, Tables 4.2.6.8 and 6.1.1.4)
;
H 0.000 0.000
;
International Tables for Crystallography
(1992, Vol C, Tables 4.2.6.8 and 6.1.1.4)
;
Cl 0.148 0.159
;
International Tables for Crystallography
(1992, Vol C, Tables 4.2.6.8 and 6.1.1.4)
;
N 0.006 0.003
;
International Tables for Crystallography
(1992, Vol C, Tables 4.2.6.8 and 6.1.1.4)
;
Ru -1.259 0.836
;
International Tables for Crystallography
(1992, Vol C, Tables 4.2.6.8 and 6.1.1.4)
;

loop_
_geom_angle_atom_site_label_1
_geom_angle_atom_site_label_2
_geom_angle_atom_site_label_3
_geom_angle
_geom_angle_publ_flag
Cl(1) Ru(1) Cl(1) 180.0 no
Cl(1) Ru(1) N(1) 90.39(8) yes
Cl(1) Ru(1) N(1) 89.61(8) no
Cl(1) Ru(1) N(2) 89.08(8) no
Cl(1) Ru(1) N(2) 90.92(8) yes
Cl(1) Ru(1) N(1) 89.61(8) no
Cl(1) Ru(1) N(1) 90.39(8) no
Cl(1) Ru(1) N(2) 90.92(8) no
Cl(1) Ru(1) N(2) 89.08(8) no
N(1) Ru(1) N(1) 180.0 no
N(1) Ru(1) N(2) 86.30(10) no
N(1) Ru(1) N(2) 93.70(10) yes
N(1) Ru(1) N(2) 93.70(10) no
N(1) Ru(1) N(2) 86.30(10) no
N(2) Ru(1) N(2) 180.0 no
Ru(1) N(1) C(1) 172.7(3) yes
Ru(1) N(2) C(3) 171.7(3) yes
N(1) C(1) C(2) 178.7(5) yes
N(2) C(3) C(4) 178.1(4) yes

loop_
_geom_bond_atom_site_label_1
_geom_bond_atom_site_label_2
_geom_bond_distance
_geom_bond_publ_flag
Ru(1) Cl(1) 2.4101(9) yes
Ru(1) Cl(1) 2.4101(9) no
Ru(1) N(1) 2.021(3) yes
Ru(1) N(1) 2.021(3) no
Ru(1) N(2) 2.020(3) yes
Ru(1) N(2) 2.020(3) no
N(1) C(1) 1.125(4) yes
N(2) C(3) 1.123(4) yes
C(1) C(2) 1.461(6) yes
C(3) C(4) 1.466(5) yes
